data_7704832
loop_
_publ_author_name
'Helmer, Joschua'
'Hepp, Alexander'
'Lips, Felicitas'

_publ_section_title
;
 An unsaturated amido-substituted six-vertex germanium cluster and its
 reactions with alkenes and alkynes.
;
_journal_issue 34
_journal_name_full 'Dalton transactions (Cambridge, England : 2003)'
_journal_page_first 11843
_journal_page_last 11850
_journal_paper_doi 10.1039/d0dt01984d
_journal_volume 49
_journal_year 2020
_chemical_formula_sum 'C48 H82 Ge2 N2 Si2'
_chemical_formula_weight 888.51
_space_group_crystal_system triclinic
_space_group_IT_number 2
_space_group_name_Hall '-P 1'
_space_group_name_H-M_alt 'P -1'
_atom_sites_solution_hydrogens geom
_audit_creation_method SHELXL-2016/6
_audit_update_record
;
2020-06-01 deposited with the CCDC.	2020-07-13 downloaded from the CCDC.
;
_cell_angle_alpha 100.7620(10)
_cell_angle_beta 90.7000(10)
_cell_angle_gamma 106.8920(10)
_cell_formula_units_Z 1
_cell_length_a 9.1917(3)
_cell_length_b 10.5041(4)
_cell_length_c 13.6603(5)
_cell_measurement_reflns_used 9740
_cell_measurement_temperature 100(2)
_cell_measurement_theta_max 70.14
_cell_measurement_theta_min 3.30
_cell_volume 1236.70(8)
_computing_cell_refinement 'Bruker SAINT'
_computing_data_collection 'Bruker APEX2'
_computing_data_reduction 'Bruker SAINT'
_computing_molecular_graphics 'Bruker SHELXTL'
_computing_publication_material 'Bruker SHELXTL'
_computing_structure_refinement 'SHELXL-2016/6 (Sheldrick, 2016)'
_computing_structure_solution 'SHELXT 2014/5 (Sheldrick, 2014)'
_diffrn_ambient_temperature 100(2)
_diffrn_measured_fraction_theta_full 0.988
_diffrn_measured_fraction_theta_max 0.979
_diffrn_measurement_device_type 'Bruker APEX-II CCD'
_diffrn_measurement_method '\f and \w scans'
_diffrn_radiation_type CuK\a
_diffrn_radiation_wavelength 1.54178
_diffrn_reflns_av_R_equivalents 0.0484
_diffrn_reflns_av_unetI/netI 0.0306
_diffrn_reflns_Laue_measured_fraction_full 0.988
_diffrn_reflns_Laue_measured_fraction_max 0.979
_diffrn_reflns_limit_h_max 11
_diffrn_reflns_limit_h_min -11
_diffrn_reflns_limit_k_max 12
_diffrn_reflns_limit_k_min -12
_diffrn_reflns_limit_l_max 16
_diffrn_reflns_limit_l_min -16
_diffrn_reflns_number 30688
_diffrn_reflns_point_group_measured_fraction_full 0.988
_diffrn_reflns_point_group_measured_fraction_max 0.979
_diffrn_reflns_theta_full 67.679
_diffrn_reflns_theta_max 70.439
_diffrn_reflns_theta_min 3.301
_exptl_absorpt_coefficient_mu 2.186
_exptl_absorpt_correction_T_max 0.7194
_exptl_absorpt_correction_T_min 0.5337
_exptl_absorpt_correction_type multi-scan
_exptl_absorpt_process_details SADABS
_exptl_crystal_colour colourless
_exptl_crystal_density_diffrn 1.193
_exptl_crystal_description block
_exptl_crystal_F_000 476
_exptl_crystal_size_max 0.305
_exptl_crystal_size_mid 0.285
_exptl_crystal_size_min 0.275
_refine_diff_density_max 0.367
_refine_diff_density_min -0.502
_refine_diff_density_rms 0.068
_refine_ls_extinction_method none
_refine_ls_goodness_of_fit_ref 1.040
_refine_ls_hydrogen_treatment constr
_refine_ls_matrix_type full
_refine_ls_number_parameters 254
_refine_ls_number_reflns 4626
_refine_ls_number_restraints 0
_refine_ls_restrained_S_all 1.040
_refine_ls_R_factor_all 0.0304
_refine_ls_R_factor_gt 0.0301
_refine_ls_shift/su_max 0.000
_refine_ls_shift/su_mean 0.000
_refine_ls_structure_factor_coef Fsqd
_refine_ls_weighting_details 'w=1/[\s^2^(Fo^2^)+(0.0441P)^2^+1.0170P] where P=(Fo^2^+2Fc^2^)/3'
_refine_ls_weighting_scheme calc
_refine_ls_wR_factor_gt 0.0822
_refine_ls_wR_factor_ref 0.0824
_reflns_Friedel_coverage 0.000
_reflns_number_gt 4571
_reflns_number_total 4626
_reflns_threshold_expression 'I > 2\s(I)'
_cod_data_source_file d0dt01984d2.cif
_cod_data_source_block fl191114t1_a
_cod_depositor_comments 'Adding full bibliography for 7704828--7704832.cif.'
_cod_database_code 7704832
_shelx_shelxl_version_number 2016/6
_shelx_space_group_comment
;
The symmetry employed for this shelxl refinement is uniquely defined
by the following loop, which should always be used as a source of
symmetry information in preference to the above space-group names.
They are only intended as comments.
;

loop_
_space_group_symop_operation_xyz
'x, y, z'
'-x, -y, -z'

loop_
_atom_site_label
_atom_site_type_symbol
_atom_site_fract_x
_atom_site_fract_y
_atom_site_fract_z
_atom_site_U_iso_or_equiv
_atom_site_adp_type
_atom_site_occupancy
_atom_site_site_symmetry_order
_atom_site_calc_flag
_atom_site_refinement_flags_posn
_atom_site_refinement_flags_adp
_atom_site_refinement_flags_occupancy
_atom_site_disorder_assembly
_atom_site_disorder_group
Ge1 Ge 0.35835(2) 0.38096(2) 0.20003(2) 0.01243(8) Uani 1 1 d . . . . .
Si1 Si 0.52810(5) 0.23407(5) 0.32166(3) 0.01577(12) Uani 1 1 d . . . . .
N1 N 0.36097(16) 0.23936(14) 0.26457(10) 0.0132(3) Uani 1 1 d . . . . .
C1 C 0.5117(2) 0.39075(18) 0.09958(13) 0.0176(4) Uani 1 1 d . . . . .
H1A H 0.611078 0.399020 0.133028 0.021 Uiso 1 1 calc R U . . .
H1B H 0.481915 0.304747 0.049483 0.021 Uiso 1 1 calc R U . . .
C2 C 0.53105(19) 0.50750(18) 0.04612(13) 0.0169(3) Uani 1 1 d . . . . .
C3 C 0.6264(2) 0.64450(19) 0.10484(14) 0.0239(4) Uani 1 1 d . . . . .
H3A H 0.702550 0.688934 0.062648 0.036 Uiso 1 1 calc R U . . .
H3B H 0.678043 0.631743 0.163829 0.036 Uiso 1 1 calc R U . . .
H3C H 0.560237 0.701311 0.125984 0.036 Uiso 1 1 calc R U . . .
C4 C 0.1553(2) 0.36683(18) 0.14547(14) 0.0187(4) Uani 1 1 d . . . . .
H4A H 0.152567 0.357943 0.071981 0.022 Uiso 1 1 calc R U . . .
H4B H 0.077681 0.287880 0.162176 0.022 Uiso 1 1 calc R U . . .
C5 C 0.1289(2) 0.49909(19) 0.19569(14) 0.0203(4) Uani 1 1 d . . . . .
C6 C 0.2319(2) 0.58619(18) 0.26571(14) 0.0201(4) Uani 1 1 d . . . . .
C7 C 0.3727(2) 0.55069(17) 0.29458(14) 0.0187(4) Uani 1 1 d . . . . .
H7A H 0.372045 0.536986 0.364357 0.022 Uiso 1 1 calc R U . . .
H7B H 0.466572 0.622902 0.287303 0.022 Uiso 1 1 calc R U . . .
C8 C -0.0191(3) 0.5185(2) 0.16405(18) 0.0340(5) Uani 1 1 d . . . . .
H8A H -0.024325 0.607551 0.198411 0.051 Uiso 1 1 calc R U . . .
H8B H -0.104297 0.447216 0.181421 0.051 Uiso 1 1 calc R U . . .
H8C H -0.025176 0.513376 0.091675 0.051 Uiso 1 1 calc R U . . .
C9 C 0.2181(3) 0.7176(2) 0.32508(16) 0.0320(5) Uani 1 1 d . . . . .
H9A H 0.129800 0.737296 0.297722 0.048 Uiso 1 1 calc R U . . .
H9B H 0.310728 0.791233 0.321196 0.048 Uiso 1 1 calc R U . . .
H9C H 0.204695 0.709695 0.394993 0.048 Uiso 1 1 calc R U . . .
C10 C 0.21994(19) 0.13178(16) 0.26015(12) 0.0128(3) Uani 1 1 d . . . . .
C11 C 0.1179(2) 0.14013(17) 0.33616(13) 0.0152(3) Uani 1 1 d . . . . .
C12 C -0.0202(2) 0.03785(18) 0.32818(13) 0.0180(4) Uani 1 1 d . . . . .
H12 H -0.089454 0.043358 0.378750 0.022 Uiso 1 1 calc R U . . .
C13 C -0.0595(2) -0.07146(18) 0.24878(13) 0.0193(4) Uani 1 1 d . . . . .
H13 H -0.154799 -0.139624 0.244634 0.023 Uiso 1 1 calc R U . . .
C14 C 0.0415(2) -0.08062(17) 0.17532(13) 0.0184(4) Uani 1 1 d . . . . .
H14 H 0.015189 -0.156321 0.121150 0.022 Uiso 1 1 calc R U . . .
C15 C 0.1816(2) 0.01941(17) 0.17934(13) 0.0151(3) Uani 1 1 d . . . . .
C16 C 0.1517(2) 0.25730(17) 0.42545(13) 0.0165(3) Uani 1 1 d . . . . .
H16 H 0.258516 0.316048 0.423448 0.020 Uiso 1 1 calc R U . . .
C17 C 0.0439(2) 0.34347(19) 0.42048(14) 0.0225(4) Uani 1 1 d . . . . .
H17A H 0.054548 0.377568 0.358069 0.034 Uiso 1 1 calc R U . . .
H17B H 0.069646 0.420227 0.477359 0.034 Uiso 1 1 calc R U . . .
H17C H -0.061499 0.287717 0.422833 0.034 Uiso 1 1 calc R U . . .
C18 C 0.1387(2) 0.2079(2) 0.52465(13) 0.0235(4) Uani 1 1 d . . . . .
H18A H 0.032945 0.155515 0.530188 0.035 Uiso 1 1 calc R U . . .
H18B H 0.169894 0.286219 0.580243 0.035 Uiso 1 1 calc R U . . .
H18C H 0.205112 0.150247 0.526932 0.035 Uiso 1 1 calc R U . . .
C19 C 0.2848(2) 0.00600(17) 0.09456(13) 0.0171(4) Uani 1 1 d . . . . .
H19 H 0.382590 0.080916 0.112833 0.021 Uiso 1 1 calc R U . . .
C20 C 0.2143(2) 0.0239(2) -0.00221(13) 0.0221(4) Uani 1 1 d . . . . .
H20A H 0.121639 -0.051821 -0.024548 0.033 Uiso 1 1 calc R U . . .
H20B H 0.287496 0.025530 -0.053852 0.033 Uiso 1 1 calc R U . . .
H20C H 0.188579 0.109519 0.009853 0.033 Uiso 1 1 calc R U . . .
C21 C 0.3229(2) -0.1286(2) 0.07841(16) 0.0273(4) Uani 1 1 d . . . . .
H21A H 0.365697 -0.139369 0.141361 0.041 Uiso 1 1 calc R U . . .
H21B H 0.397588 -0.128813 0.027802 0.041 Uiso 1 1 calc R U . . .
H21C H 0.229986 -0.203876 0.055714 0.041 Uiso 1 1 calc R U . . .
C22 C 0.6456(2) 0.4123(2) 0.37361(15) 0.0248(4) Uani 1 1 d . . . . .
H22A H 0.668881 0.462648 0.319308 0.037 Uiso 1 1 calc R U . . .
H22B H 0.740758 0.411829 0.406438 0.037 Uiso 1 1 calc R U . . .
H22C H 0.588739 0.455974 0.422351 0.037 Uiso 1 1 calc R U . . .
C23 C 0.6461(2) 0.1536(2) 0.23434(15) 0.0266(4) Uani 1 1 d . . . . .
H23A H 0.593612 0.056308 0.213229 0.040 Uiso 1 1 calc R U . . .
H23B H 0.745267 0.166408 0.268434 0.040 Uiso 1 1 calc R U . . .
H23C H 0.661312 0.195940 0.175627 0.040 Uiso 1 1 calc R U . . .
C24 C 0.4860(3) 0.1375(2) 0.42475(16) 0.0309(5) Uani 1 1 d . . . . .
H24A H 0.455765 0.192885 0.482184 0.046 Uiso 1 1 calc R U . . .
H24B H 0.577282 0.115420 0.444441 0.046 Uiso 1 1 calc R U . . .
H24C H 0.402925 0.053411 0.401783 0.046 Uiso 1 1 calc R U . . .

loop_
_atom_site_aniso_label
_atom_site_aniso_U_11
_atom_site_aniso_U_22
_atom_site_aniso_U_33
_atom_site_aniso_U_23
_atom_site_aniso_U_13
_atom_site_aniso_U_12
Ge1 0.01239(12) 0.01177(12) 0.01337(12) 0.00281(8) 0.00147(8) 0.00375(8)
Si1 0.0160(2) 0.0166(2) 0.0147(2) 0.00126(18) -0.00210(18) 0.00624(18)
N1 0.0136(7) 0.0122(7) 0.0136(7) 0.0028(5) 0.0003(5) 0.0034(5)
C1 0.0175(8) 0.0194(9) 0.0185(8) 0.0067(7) 0.0052(7) 0.0074(7)
C2 0.0144(8) 0.0168(8) 0.0193(8) 0.0044(7) 0.0042(7) 0.0037(7)
C3 0.0237(9) 0.0224(10) 0.0199(9) 0.0032(7) -0.0005(7) -0.0012(8)
C4 0.0170(8) 0.0197(9) 0.0207(9) 0.0052(7) -0.0005(7) 0.0068(7)
C5 0.0223(9) 0.0237(9) 0.0210(9) 0.0103(7) 0.0078(7) 0.0122(7)
C6 0.0262(9) 0.0197(9) 0.0200(9) 0.0088(7) 0.0090(7) 0.0120(7)
C7 0.0198(9) 0.0145(8) 0.0212(9) 0.0021(7) 0.0036(7) 0.0051(7)
C8 0.0305(11) 0.0429(13) 0.0375(12) 0.0112(10) 0.0018(9) 0.0229(10)
C9 0.0464(13) 0.0300(11) 0.0278(10) 0.0039(9) 0.0050(9) 0.0252(10)
C10 0.0145(8) 0.0120(8) 0.0127(8) 0.0040(6) 0.0004(6) 0.0041(6)
C11 0.0194(8) 0.0133(8) 0.0138(8) 0.0031(6) 0.0012(7) 0.0061(7)
C12 0.0178(9) 0.0183(9) 0.0184(9) 0.0069(7) 0.0052(7) 0.0039(7)
C13 0.0189(9) 0.0164(8) 0.0205(9) 0.0058(7) -0.0002(7) 0.0006(7)
C14 0.0216(9) 0.0130(8) 0.0185(8) 0.0008(7) -0.0025(7) 0.0033(7)
C15 0.0184(8) 0.0144(8) 0.0140(8) 0.0036(6) 0.0010(7) 0.0065(7)
C16 0.0186(8) 0.0151(8) 0.0150(8) 0.0026(7) 0.0047(7) 0.0039(7)
C17 0.0272(10) 0.0187(9) 0.0229(9) 0.0021(7) 0.0048(8) 0.0098(8)
C18 0.0315(10) 0.0234(9) 0.0148(9) 0.0036(7) 0.0027(7) 0.0070(8)
C19 0.0186(8) 0.0160(8) 0.0156(8) -0.0011(6) 0.0016(7) 0.0061(7)
C20 0.0236(9) 0.0269(10) 0.0149(9) 0.0017(7) 0.0034(7) 0.0080(8)
C21 0.0324(11) 0.0244(10) 0.0282(10) 0.0005(8) 0.0057(8) 0.0158(8)
C22 0.0186(9) 0.0228(9) 0.0284(10) -0.0038(8) -0.0058(8) 0.0051(7)
C23 0.0230(10) 0.0334(11) 0.0254(10) -0.0022(8) -0.0038(8) 0.0168(8)
C24 0.0323(11) 0.0370(12) 0.0279(10) 0.0156(9) -0.0042(9) 0.0120(9)

loop_
_atom_type_symbol
_atom_type_description
_atom_type_scat_dispersion_real
_atom_type_scat_dispersion_imag
_atom_type_scat_source
C C 0.0181 0.0091 'International Tables Vol C Tables 4.2.6.8 and 6.1.1.4'
H H 0.0000 0.0000 'International Tables Vol C Tables 4.2.6.8 and 6.1.1.4'
N N 0.0311 0.0180 'International Tables Vol C Tables 4.2.6.8 and 6.1.1.4'
Si Si 0.2541 0.3302 'International Tables Vol C Tables 4.2.6.8 and 6.1.1.4'
Ge Ge -1.0885 0.8855 'International Tables Vol C Tables 4.2.6.8 and 6.1.1.4'

loop_
_geom_angle_atom_site_label_1
_geom_angle_atom_site_label_2
_geom_angle_atom_site_label_3
_geom_angle
_geom_angle_site_symmetry_1
_geom_angle_site_symmetry_3
_geom_angle_publ_flag
N1 Ge1 C4 113.34(7) . . ?
N1 Ge1 C7 112.41(7) . . ?
C4 Ge1 C7 92.77(8) . . ?
N1 Ge1 C1 107.87(7) . . ?
C4 Ge1 C1 113.64(8) . . ?
C7 Ge1 C1 116.41(7) . . ?
N1 Si1 C24 110.76(9) . . ?
N1 Si1 C22 108.01(8) . . ?
C24 Si1 C22 109.49(10) . . ?
N1 Si1 C23 113.63(8) . . ?
C24 Si1 C23 107.41(10) . . ?
C22 Si1 C23 107.44(9) . . ?
C10 N1 Si1 121.69(11) . . ?
C10 N1 Ge1 117.04(11) . . ?
Si1 N1 Ge1 121.20(8) . . ?
C2 C1 Ge1 114.07(12) . . ?
C2 C1 H1A 108.7 . . ?
Ge1 C1 H1A 108.7 . . ?
C2 C1 H1B 108.7 . . ?
Ge1 C1 H1B 108.7 . . ?
H1A C1 H1B 107.6 . . ?
C2 C2 C1 123.0(2) 2_665 . ?
C2 C2 C3 122.0(2) 2_665 . ?
C1 C2 C3 114.97(16) . . ?
C2 C3 H3A 109.5 . . ?
C2 C3 H3B 109.5 . . ?
H3A C3 H3B 109.5 . . ?
C2 C3 H3C 109.5 . . ?
H3A C3 H3C 109.5 . . ?
H3B C3 H3C 109.5 . . ?
C5 C4 Ge1 103.73(12) . . ?
C5 C4 H4A 111.0 . . ?
Ge1 C4 H4A 111.0 . . ?
C5 C4 H4B 111.0 . . ?
Ge1 C4 H4B 111.0 . . ?
H4A C4 H4B 109.0 . . ?
C6 C5 C8 124.86(18) . . ?
C6 C5 C4 119.74(16) . . ?
C8 C5 C4 115.36(17) . . ?
C5 C6 C9 125.77(18) . . ?
C5 C6 C7 119.51(16) . . ?
C9 C6 C7 114.63(17) . . ?
C6 C7 Ge1 103.68(12) . . ?
C6 C7 H7A 111.0 . . ?
Ge1 C7 H7A 111.0 . . ?
C6 C7 H7B 111.0 . . ?
Ge1 C7 H7B 111.0 . . ?
H7A C7 H7B 109.0 . . ?
C5 C8 H8A 109.5 . . ?
C5 C8 H8B 109.5 . . ?
H8A C8 H8B 109.5 . . ?
C5 C8 H8C 109.5 . . ?
H8A C8 H8C 109.5 . . ?
H8B C8 H8C 109.5 . . ?
C6 C9 H9A 109.5 . . ?
C6 C9 H9B 109.5 . . ?
H9A C9 H9B 109.5 . . ?
C6 C9 H9C 109.5 . . ?
H9A C9 H9C 109.5 . . ?
H9B C9 H9C 109.5 . . ?
C15 C10 C11 119.77(15) . . ?
C15 C10 N1 120.41(15) . . ?
C11 C10 N1 119.81(15) . . ?
C12 C11 C10 118.76(16) . . ?
C12 C11 C16 118.52(15) . . ?
C10 C11 C16 122.71(15) . . ?
C13 C12 C11 121.85(16) . . ?
C13 C12 H12 119.1 . . ?
C11 C12 H12 119.1 . . ?
C12 C13 C14 119.32(16) . . ?
C12 C13 H13 120.3 . . ?
C14 C13 H13 120.3 . . ?
C13 C14 C15 121.27(16) . . ?
C13 C14 H14 119.4 . . ?
C15 C14 H14 119.4 . . ?
C14 C15 C10 119.02(16) . . ?
C14 C15 C19 118.68(15) . . ?
C10 C15 C19 122.26(15) . . ?
C11 C16 C17 110.63(15) . . ?
C11 C16 C18 111.93(14) . . ?
C17 C16 C18 109.42(15) . . ?
C11 C16 H16 108.3 . . ?
C17 C16 H16 108.3 . . ?
C18 C16 H16 108.3 . . ?
C16 C17 H17A 109.5 . . ?
C16 C17 H17B 109.5 . . ?
H17A C17 H17B 109.5 . . ?
C16 C17 H17C 109.5 . . ?
H17A C17 H17C 109.5 . . ?
H17B C17 H17C 109.5 . . ?
C16 C18 H18A 109.5 . . ?
C16 C18 H18B 109.5 . . ?
H18A C18 H18B 109.5 . . ?
C16 C18 H18C 109.5 . . ?
H18A C18 H18C 109.5 . . ?
H18B C18 H18C 109.5 . . ?
C15 C19 C20 110.76(14) . . ?
C15 C19 C21 112.45(15) . . ?
C20 C19 C21 110.58(15) . . ?
C15 C19 H19 107.6 . . ?
C20 C19 H19 107.6 . . ?
C21 C19 H19 107.6 . . ?
C19 C20 H20A 109.5 . . ?
C19 C20 H20B 109.5 . . ?
H20A C20 H20B 109.5 . . ?
C19 C20 H20C 109.5 . . ?
H20A C20 H20C 109.5 . . ?
H20B C20 H20C 109.5 . . ?
C19 C21 H21A 109.5 . . ?
C19 C21 H21B 109.5 . . ?
H21A C21 H21B 109.5 . . ?
C19 C21 H21C 109.5 . . ?
H21A C21 H21C 109.5 . . ?
H21B C21 H21C 109.5 . . ?
Si1 C22 H22A 109.5 . . ?
Si1 C22 H22B 109.5 . . ?
H22A C22 H22B 109.5 . . ?
Si1 C22 H22C 109.5 . . ?
H22A C22 H22C 109.5 . . ?
H22B C22 H22C 109.5 . . ?
Si1 C23 H23A 109.5 . . ?
Si1 C23 H23B 109.5 . . ?
H23A C23 H23B 109.5 . . ?
Si1 C23 H23C 109.5 . . ?
H23A C23 H23C 109.5 . . ?
H23B C23 H23C 109.5 . . ?
Si1 C24 H24A 109.5 . . ?
Si1 C24 H24B 109.5 . . ?
H24A C24 H24B 109.5 . . ?
Si1 C24 H24C 109.5 . . ?
H24A C24 H24C 109.5 . . ?
H24B C24 H24C 109.5 . . ?

loop_
_geom_bond_atom_site_label_1
_geom_bond_atom_site_label_2
_geom_bond_distance
_geom_bond_site_symmetry_2
_geom_bond_publ_flag
Ge1 N1 1.8708(14) . ?
Ge1 C4 1.9553(18) . ?
Ge1 C7 1.9656(17) . ?
Ge1 C1 1.9737(17) . ?
Si1 N1 1.7342(14) . ?
Si1 C24 1.866(2) . ?
Si1 C22 1.8667(19) . ?
Si1 C23 1.8715(19) . ?
N1 C10 1.443(2) . ?
C1 C2 1.510(2) . ?
C1 H1A 0.9900 . ?
C1 H1B 0.9900 . ?
C2 C2 1.340(4) 2_665 ?
C2 C3 1.517(2) . ?
C3 H3A 0.9800 . ?
C3 H3B 0.9800 . ?
C3 H3C 0.9800 . ?
C4 C5 1.518(3) . ?
C4 H4A 0.9900 . ?
C4 H4B 0.9900 . ?
C5 C6 1.340(3) . ?
C5 C8 1.503(3) . ?
C6 C9 1.505(3) . ?
C6 C7 1.514(3) . ?
C7 H7A 0.9900 . ?
C7 H7B 0.9900 . ?
C8 H8A 0.9800 . ?
C8 H8B 0.9800 . ?
C8 H8C 0.9800 . ?
C9 H9A 0.9800 . ?
C9 H9B 0.9800 . ?
C9 H9C 0.9800 . ?
C10 C15 1.414(2) . ?
C10 C11 1.415(2) . ?
C11 C12 1.392(2) . ?
C11 C16 1.519(2) . ?
C12 C13 1.382(3) . ?
C12 H12 0.9500 . ?
C13 C14 1.385(3) . ?
C13 H13 0.9500 . ?
C14 C15 1.398(2) . ?
C14 H14 0.9500 . ?
C15 C19 1.518(2) . ?
C16 C17 1.533(2) . ?
C16 C18 1.533(2) . ?
C16 H16 1.0000 . ?
C17 H17A 0.9800 . ?
C17 H17B 0.9800 . ?
C17 H17C 0.9800 . ?
C18 H18A 0.9800 . ?
C18 H18B 0.9800 . ?
C18 H18C 0.9800 . ?
C19 C20 1.532(2) . ?
C19 C21 1.532(2) . ?
C19 H19 1.0000 . ?
C20 H20A 0.9800 . ?
C20 H20B 0.9800 . ?
C20 H20C 0.9800 . ?
C21 H21A 0.9800 . ?
C21 H21B 0.9800 . ?
C21 H21C 0.9800 . ?
C22 H22A 0.9800 . ?
C22 H22B 0.9800 . ?
C22 H22C 0.9800 . ?
C23 H23A 0.9800 . ?
C23 H23B 0.9800 . ?
C23 H23C 0.9800 . ?
C24 H24A 0.9800 . ?
C24 H24B 0.9800 . ?
C24 H24C 0.9800 . ?

loop_
_geom_torsion_atom_site_label_1
_geom_torsion_atom_site_label_2
_geom_torsion_atom_site_label_3
_geom_torsion_atom_site_label_4
_geom_torsion
_geom_torsion_site_symmetry_1
_geom_torsion_site_symmetry_2
_geom_torsion_site_symmetry_3
_geom_torsion_site_symmetry_4
_geom_torsion_publ_flag
C24 Si1 N1 C10 -29.59(15) . . . . ?
C22 Si1 N1 C10 -149.48(13) . . . . ?
C23 Si1 N1 C10 91.42(15) . . . . ?
C24 Si1 N1 Ge1 153.67(10) . . . . ?
C22 Si1 N1 Ge1 33.77(12) . . . . ?
C23 Si1 N1 Ge1 -85.32(11) . . . . ?
C4 Ge1 N1 C10 4.98(14) . . . . ?
C7 Ge1 N1 C10 108.56(12) . . . . ?
C1 Ge1 N1 C10 -121.75(12) . . . . ?
C4 Ge1 N1 Si1 -178.14(8) . . . . ?
C7 Ge1 N1 Si1 -74.55(10) . . . . ?
C1 Ge1 N1 Si1 55.13(11) . . . . ?
Ge1 C1 C2 C2 -101.4(2) . . . 2_665 ?
Ge1 C1 C2 C3 78.49(17) . . . . ?
Ge1 C4 C5 C6 -4.7(2) . . . . ?
Ge1 C4 C5 C8 177.76(14) . . . . ?
C8 C5 C6 C9 0.3(3) . . . . ?
C4 C5 C6 C9 -177.03(18) . . . . ?
C8 C5 C6 C7 176.65(18) . . . . ?
C4 C5 C6 C7 -0.6(3) . . . . ?
C5 C6 C7 Ge1 5.6(2) . . . . ?
C9 C6 C7 Ge1 -177.65(14) . . . . ?
Si1 N1 C10 C15 -89.32(17) . . . . ?
Ge1 N1 C10 C15 87.55(17) . . . . ?
Si1 N1 C10 C11 91.96(17) . . . . ?
Ge1 N1 C10 C11 -91.17(17) . . . . ?
C15 C10 C11 C12 -1.3(2) . . . . ?
N1 C10 C11 C12 177.42(15) . . . . ?
C15 C10 C11 C16 179.65(15) . . . . ?
N1 C10 C11 C16 -1.6(2) . . . . ?
C10 C11 C12 C13 0.5(3) . . . . ?
C16 C11 C12 C13 179.56(16) . . . . ?
C11 C12 C13 C14 0.6(3) . . . . ?
C12 C13 C14 C15 -0.8(3) . . . . ?
C13 C14 C15 C10 0.0(3) . . . . ?
C13 C14 C15 C19 -177.82(16) . . . . ?
C11 C10 C15 C14 1.1(2) . . . . ?
N1 C10 C15 C14 -177.62(15) . . . . ?
C11 C10 C15 C19 178.79(15) . . . . ?
N1 C10 C15 C19 0.1(2) . . . . ?
C12 C11 C16 C17 -67.2(2) . . . . ?
C10 C11 C16 C17 111.82(18) . . . . ?
C12 C11 C16 C18 55.1(2) . . . . ?
C10 C11 C16 C18 -125.87(18) . . . . ?
C14 C15 C19 C20 67.7(2) . . . . ?
C10 C15 C19 C20 -110.02(18) . . . . ?
C14 C15 C19 C21 -56.6(2) . . . . ?
C10 C15 C19 C21 125.70(18) . . . . ?
